data_7063117
loop_
_publ_author_name
'Halder, Supriyo'
'Naskar, Srijita'
'Jana, Debashis'
'Kanrar, Gopal'
'Pramanik, Kausikisankar'
'Ganguly, Sanjib'

_publ_section_title
;
 Ruthenium complexes of redox non-innocent aryl-azo-oximes for catalytic
 \a-alkylation of ketones and synthesis of 2-substituted quinolines
;
_journal_issue 18
_journal_name_full 'New Journal of Chemistry'
_journal_page_first 8181
_journal_page_last 8194
_journal_paper_doi 10.1039/D4NJ00391H
_journal_volume 48
_journal_year 2024
_chemical_absolute_configuration unk
_chemical_formula_moiety 'C50 H40 Cl N3 O2 P2 Ru'
_chemical_formula_sum 'C50 H40 Cl N3 O2 P2 Ru'
_chemical_formula_weight 913.359
_space_group_crystal_system monoclinic
_space_group_IT_number 4
_space_group_name_Hall 'P 2yb'
_space_group_name_H-M_alt 'P 1 21 1'
_symmetry_Int_Tables_number 4
_atom_sites_solution_primary dual
_audit_creation_date 2024-03-13
_audit_creation_method
;
Olex2 1.5
(compiled 2024.02.16 svn.r378c4104 for OlexSys, GUI svn.r6928)
;
_audit_update_record
;
2024-03-24 deposited with the CCDC.	2024-04-03 downloaded from the CCDC.
;
_cell_angle_alpha 90
_cell_angle_beta 113.194(1)
_cell_angle_gamma 90
_cell_formula_units_Z 2
_cell_length_a 11.0288(4)
_cell_length_b 16.7801(6)
_cell_length_c 12.7714(4)
_cell_measurement_reflns_used 9755
_cell_measurement_temperature 273.15
_cell_measurement_theta_max 29.99
_cell_measurement_theta_min 2.98
_cell_volume 2172.50(13)
_computing_cell_refinement 'SAINT V8.38A (Bruker, 2018)'
_computing_data_reduction 'SAINT V8.38A (Bruker, 2018)'
_computing_molecular_graphics 'Olex2 1.5 (Dolomanov et al., 2009)'
_computing_publication_material 'Olex2 1.5 (Dolomanov et al., 2009)'
_computing_structure_refinement 'olex2.refine 1.5 (Bourhis et al., 2015)'
_computing_structure_solution 'SHELXT 2014/5 (Sheldrick, 2014)'
_diffrn_ambient_temperature 273.15
_diffrn_measured_fraction_theta_full 0.9973
_diffrn_measured_fraction_theta_max 0.9956
_diffrn_measurement_device_type 'Bruker D8 QUEST SC-XRD'
_diffrn_measurement_method '\f and \w scans'
_diffrn_radiation_type 'Mo K\a'
_diffrn_radiation_wavelength 0.71073
_diffrn_reflns_av_R_equivalents 0.0261
_diffrn_reflns_av_unetI/netI 0.0287
_diffrn_reflns_Laue_measured_fraction_full 0.9973
_diffrn_reflns_Laue_measured_fraction_max 0.9956
_diffrn_reflns_limit_h_max 15
_diffrn_reflns_limit_h_min -15
_diffrn_reflns_limit_k_max 23
_diffrn_reflns_limit_k_min -23
_diffrn_reflns_limit_l_max 17
_diffrn_reflns_limit_l_min -17
_diffrn_reflns_number 41211
_diffrn_reflns_point_group_measured_fraction_full 0.9976
_diffrn_reflns_point_group_measured_fraction_max 0.9936
_diffrn_reflns_theta_full 25.2417
_diffrn_reflns_theta_max 30.05
_diffrn_reflns_theta_min 2.35
_diffrn_source_current 20.0
_diffrn_source_power 1.0
_diffrn_source_voltage 50.0
_diffrn_standards_number 0
_exptl_absorpt_coefficient_mu 0.540
_exptl_absorpt_correction_T_max 0.5642
_exptl_absorpt_correction_T_min 0.4918
_exptl_absorpt_correction_type multi-scan
_exptl_absorpt_process_details
;
SADABS-2016/2 (Bruker,2016/2) was used for absorption correction.
wR2(int) was 0.1107 before and 0.0503 after correction.
The Ratio of minimum to maximum transmission is 0.8717.
The \l/2 correction factor is Not present.
;
_exptl_crystal_colour 'metallic dark blue'
_exptl_crystal_colour_lustre metallic
_exptl_crystal_colour_modifier dark
_exptl_crystal_colour_primary blue
_exptl_crystal_density_diffrn 1.396
_exptl_crystal_description block
_exptl_crystal_F_000 934.685
_exptl_crystal_size_max 0.6
_exptl_crystal_size_mid 0.4
_exptl_crystal_size_min 0.3
_refine_diff_density_max 0.6280
_refine_diff_density_min -0.6673
_refine_diff_density_rms 0.0598
_refine_ls_abs_structure_details 'Hooft, R.W.W., Straver, L.H., Spek, A.L. (2010). J. Appl. Cryst., 43, 665-668.'
_refine_ls_abs_structure_Flack -0.017(7)
_refine_ls_d_res_high 0.7097
_refine_ls_d_res_low 8.6769
_refine_ls_goodness_of_fit_ref 1.0272
_refine_ls_hydrogen_treatment constr
_refine_ls_matrix_type full
_refine_ls_number_constraints 96
_refine_ls_number_parameters 539
_refine_ls_number_reflns 12639
_refine_ls_number_restraints 118
_refine_ls_restrained_S_all 1.0222
_refine_ls_R_factor_all 0.0329
_refine_ls_R_factor_gt 0.0296
_refine_ls_shift/su_max 0.0084
_refine_ls_shift/su_mean 0.0002
_refine_ls_structure_factor_coef Fsqd
_refine_ls_weighting_details 'w=1/[\s^2^(Fo^2^)+(0.0422P)^2^+0.3874P] where P=(Fo^2^+2Fc^2^)/3'
_refine_ls_weighting_scheme calc
_refine_ls_wR_factor_gt 0.0722
_refine_ls_wR_factor_ref 0.0736
_reflns_Friedel_coverage 0.992
_reflns_limit_h_max 15
_reflns_limit_h_min -15
_reflns_limit_k_max 23
_reflns_limit_k_min -23
_reflns_limit_l_max 17
_reflns_limit_l_min -17
_reflns_number_gt 11805
_reflns_number_total 12639
_reflns_threshold_expression I>=2u(I)
_cod_data_source_file d4nj00391h2.cif
_cod_data_source_block 1a
_cod_depositor_comments 'Adding full bibliography for 7063114--7063119.cif.'
_cod_original_sg_symbol_Hall ' P 2yb'
_cod_database_code 7063117
_olex2_refinement_description
;
1. Fixed Uiso
 At 1.2 times of:
  All C(H) groups
2. Rigid bond restraints
 C5, C6, C7, C10, C11, C12
 with sigma for 1-2 distances of 0.01 and sigma for 1-3 distances of 0.01
 C3, C4, C8, C13
 with sigma for 1-2 distances of 0.01 and sigma for 1-3 distances of 0.01
3. Uiso/Uaniso restraints and constraints
C5 \\sim C6 \\sim C7 \\sim C10 \\sim C11 \\sim C12: within 2A with sigma of
0.04 and sigma for terminal atoms of 0.08 within 2A
C3 \\sim C4 \\sim C8 \\sim C13: within 2A with sigma of 0.04 and sigma for
terminal atoms of 0.08 within 2A
C3 \\sim C4 \\sim C8 \\sim C14: within 2A with sigma of 0.04 and sigma for
terminal atoms of 0.08 within 2A
Uanis(C12) \\sim Ueq, Uanis(C11) \\sim Ueq, Uanis(C10) \\sim Ueq, Uanis(C5)
\\sim Ueq, Uanis(C6) \\sim Ueq, Uanis(C7) \\sim Ueq: with sigma of 0.005 and
sigma for terminal atoms of 0.01
Uanis(C13) \\sim Ueq, Uanis(C4) \\sim Ueq, Uanis(C3) \\sim Ueq, Uanis(C8) \\sim
Ueq: with sigma of 0.005 and sigma for terminal atoms of 0.01
Uanis(C56) = Uanis(C55) = Uanis(C9) = Uanis(C53)
Uanis(C51) = Uanis(C46)
Uanis(C11) = Uanis(C24)
Uanis(C54) = Uanis(C25)
4. Others
 Sof(C56)=Sof(H56)=Sof(C54)=Sof(H54)=Sof(C52)=Sof(H52)=Sof(C55)=Sof(H55)=
 Sof(C53)=Sof(H53)=Sof(C51)=1-FVAR(1)
 Sof(C9)=Sof(C14)=Sof(H14)=Sof(C13)=Sof(H13)=Sof(C12)=Sof(H12)=Sof(C11)=
 Sof(H11)=Sof(C10)=Sof(H10)=FVAR(1)
5.a Aromatic/amide H refined with riding coordinates:
 C4(H4), C5(H5), C6(H6), C7(H7), C8(H8), C14(H14), C13(H13), C12(H12),
 C11(H11), C10(H10), C16(H16), C17(H17), C18(H18), C19(H19), C20(H20), C22(H22),
  C23(H23), C24(H24), C25(H25), C26(H26), C28(H28), C29(H29), C30(H30),
 C31(H31), C32(H32), C34(H34), C35(H35), C36(H36), C37(H37), C38(H38), C40(H40),
  C41(H41), C42(H42), C43(H43), C44(H44), C46(H46), C47(H47), C48(H48),
 C49(H49), C50(H50), C56(H56), C54(H54), C52(H52), C55(H55), C53(H53)
5.b Fitted hexagon refined as free rotating group:
 C9(C14,C13,C12,C11,C10)
;
_olex2_submission_special_instructions 'No special instructions were received'

loop_
_space_group_symop_id
_space_group_symop_operation_xyz
1 x,y,z
2 -x,y+1/2,-z

loop_
_atom_site_label
_atom_site_type_symbol
_atom_site_fract_x
_atom_site_fract_y
_atom_site_fract_z
_atom_site_U_iso_or_equiv
_atom_site_adp_type
_atom_site_occupancy
_atom_site_refinement_flags_posn
_atom_site_refinement_flags_adp
_atom_site_refinement_flags_occupancy
_atom_site_disorder_group
C1 C 0.4027(2) 0.52386(12) 0.57674(18) 0.0334(5) Uani 1.000000 . . . .
C2 C 0.7521(3) 0.40582(17) 0.8698(2) 0.0465(6) Uani 1.000000 . . . .
C3 C 0.8666(3) 0.3702(2) 0.9645(3) 0.0617(8) Uani 1.000000 . U . .
C4 C 0.8867(4) 0.2883(2) 0.9659(3) 0.0762(9) Uani 1.000000 . U . .
H4 H 0.8332(4) 0.2568(2) 0.9055(3) 0.0914(11) Uiso 1.000000 R . . .
C5 C 0.9905(5) 0.2530(3) 1.0615(4) 0.0906(11) Uani 1.000000 . U . .
H5 H 1.0042(5) 0.1982(3) 1.0645(4) 0.1088(14) Uiso 1.000000 R . . .
C6 C 1.0673(5) 0.2997(3) 1.1463(5) 0.1052(14) Uani 1.000000 . U . .
H6 H 1.1356(5) 0.2759(3) 1.2067(5) 0.1262(17) Uiso 1.000000 R . . .
C7 C 1.0520(5) 0.3801(3) 1.1498(4) 0.1021(14) Uani 1.000000 . U . .
H7 H 1.1066(5) 0.4102(3) 1.2114(4) 0.1225(17) Uiso 1.000000 R . . .
C8 C 0.9494(4) 0.4160(3) 1.0558(3) 0.0787(10) Uani 1.000000 . U . .
H8 H 0.9373(4) 0.4709(3) 1.0551(3) 0.0944(12) Uiso 1.000000 R . . .
C9 C 0.4217(2) 0.34485(9) 0.6915(4) 0.0615(13) Uani 0.697(4) . . P 1
C14 C 0.2973(2) 0.37931(10) 0.6417(3) 0.0480(9) Uani 0.697(4) G U P 1
H14 H 0.2888(2) 0.43447(10) 0.6366(3) 0.0575(11) Uiso 0.697(4) R . P 1
C13 C 0.1857(2) 0.33133(16) 0.5995(3) 0.0694(13) Uani 0.697(4) G U P 1
H13 H 0.1025(2) 0.35439(16) 0.5662(3) 0.0832(16) Uiso 0.697(4) R . P 1
C12 C 0.1984(3) 0.24889(15) 0.6072(3) 0.0816(15) Uani 0.697(4) G U P 1
H12 H 0.1237(3) 0.21678(15) 0.5789(3) 0.0979(18) Uiso 0.697(4) R . P 1
C11 C 0.3227(3) 0.21442(9) 0.6570(3) 0.0617(7) Uani 0.697(4) G U P 1
H11 H 0.3312(3) 0.15927(9) 0.6621(3) 0.0741(8) Uiso 0.697(4) R . P 1
C10 C 0.4343(3) 0.26241(10) 0.6991(4) 0.0734(15) Uani 0.697(4) G U P 1
H10 H 0.5175(3) 0.23935(10) 0.7325(4) 0.0880(18) Uiso 0.697(4) R . P 1
C15 C 0.4092(2) 0.65561(14) 0.8171(2) 0.0375(5) Uani 1.000000 . . . .
C16 C 0.4047(3) 0.69722(18) 0.9103(3) 0.0571(7) Uani 1.000000 . . . .
H16 H 0.4504(3) 0.67759(18) 0.9835(3) 0.0686(9) Uiso 1.000000 R . . .
C17 C 0.3336(4) 0.7669(2) 0.8955(4) 0.0772(12) Uani 1.000000 . . . .
H17 H 0.3326(4) 0.7945(2) 0.9583(4) 0.0927(14) Uiso 1.000000 R . . .
C18 C 0.2635(4) 0.79557(19) 0.7862(4) 0.0769(12) Uani 1.000000 . . . .
H18 H 0.2136(4) 0.84174(19) 0.7761(4) 0.0923(14) Uiso 1.000000 R . . .
C19 C 0.2670(3) 0.75655(17) 0.6923(4) 0.0619(8) Uani 1.000000 . . . .
H19 H 0.2209(3) 0.77653(17) 0.6194(4) 0.0743(10) Uiso 1.000000 R . . .
C20 C 0.3412(2) 0.68625(14) 0.7085(2) 0.0421(5) Uani 1.000000 . . . .
H20 H 0.3448(2) 0.65983(14) 0.6458(2) 0.0505(6) Uiso 1.000000 R . . .
C21 C 0.3745(2) 0.49451(13) 0.87114(17) 0.0335(5) Uani 1.000000 . . . .
C22 C 0.4102(2) 0.41773(15) 0.9126(2) 0.0391(5) Uani 1.000000 . . . .
H22 H 0.4953(2) 0.39972(15) 0.9280(2) 0.0469(6) Uiso 1.000000 R . . .
C23 C 0.3208(3) 0.36749(16) 0.9315(2) 0.0467(6) Uani 1.000000 . . . .
H23 H 0.3460(3) 0.31614(16) 0.9588(2) 0.0561(7) Uiso 1.000000 R . . .
C24 C 0.1948(3) 0.3935(2) 0.9100(3) 0.0617(7) Uani 1.000000 . . . .
H24 H 0.1352(3) 0.3600(2) 0.9232(3) 0.0741(8) Uiso 1.000000 R . . .
C25 C 0.1575(2) 0.46915(19) 0.8689(3) 0.0527(6) Uani 1.000000 . . . .
H25 H 0.0724(2) 0.48653(19) 0.8544(3) 0.0633(7) Uiso 1.000000 R . . .
C26 C 0.2458(2) 0.52040(17) 0.8485(2) 0.0431(6) Uani 1.000000 . . . .
H26 H 0.2192(2) 0.57137(17) 0.8201(2) 0.0517(7) Uiso 1.000000 R . . .
C27 C 0.6281(2) 0.57284(15) 0.97828(19) 0.0388(5) Uani 1.000000 . . . .
C28 C 0.6377(3) 0.5328(2) 1.0768(2) 0.0608(9) Uani 1.000000 . . . .
H28 H 0.5730(3) 0.4965(2) 1.0746(2) 0.0729(10) Uiso 1.000000 R . . .
C29 C 0.7449(4) 0.5475(2) 1.1787(3) 0.0785(11) Uani 1.000000 . . . .
H29 H 0.7517(4) 0.5203(2) 1.2442(3) 0.0942(14) Uiso 1.000000 R . . .
C30 C 0.8410(4) 0.6018(2) 1.1842(3) 0.0749(10) Uani 1.000000 . . . .
H30 H 0.9122(4) 0.6111(2) 1.2527(3) 0.0898(13) Uiso 1.000000 R . . .
C31 C 0.8303(3) 0.6423(2) 1.0866(3) 0.0623(8) Uani 1.000000 . . . .
H31 H 0.8938(3) 0.6799(2) 1.0902(3) 0.0748(10) Uiso 1.000000 R . . .
C32 C 0.7264(3) 0.62759(17) 0.9837(2) 0.0477(6) Uani 1.000000 . . . .
H32 H 0.7218(3) 0.65396(17) 0.9182(2) 0.0573(7) Uiso 1.000000 R . . .
C33 C 0.5515(2) 0.46798(15) 0.41774(18) 0.0350(5) Uani 1.000000 . . . .
C34 C 0.5045(3) 0.54231(18) 0.3757(2) 0.0491(6) Uani 1.000000 . . . .
H34 H 0.5315(3) 0.58655(18) 0.4232(2) 0.0589(7) Uiso 1.000000 R . . .
C35 C 0.4167(3) 0.5521(2) 0.2627(3) 0.0625(8) Uani 1.000000 . . . .
H35 H 0.3840(3) 0.6024(2) 0.2354(3) 0.0750(10) Uiso 1.000000 R . . .
C36 C 0.3787(3) 0.4868(2) 0.1918(2) 0.0653(10) Uani 1.000000 . . . .
H36 H 0.3196(3) 0.4928(2) 0.1165(2) 0.0784(12) Uiso 1.000000 R . . .
C37 C 0.4273(4) 0.4141(2) 0.2318(3) 0.0727(10) Uani 1.000000 . . . .
H37 H 0.4026(4) 0.3703(2) 0.1832(3) 0.0872(12) Uiso 1.000000 R . . .
C38 C 0.5142(3) 0.40336(19) 0.3452(2) 0.0580(7) Uani 1.000000 . . . .
H38 H 0.5468(3) 0.35287(19) 0.3716(2) 0.0695(9) Uiso 1.000000 R . . .
C39 C 0.80855(19) 0.51610(16) 0.56350(17) 0.0327(4) Uani 1.000000 . . . .
C40 C 0.8747(2) 0.57681(15) 0.6378(2) 0.0409(5) Uani 1.000000 . . . .
H40 H 0.8459(2) 0.59391(15) 0.6934(2) 0.0491(6) Uiso 1.000000 R . . .
C41 C 0.9851(2) 0.61216(18) 0.6286(3) 0.0505(6) Uani 1.000000 . . . .
H41 H 1.0275(2) 0.65423(18) 0.6763(3) 0.0606(8) Uiso 1.000000 R . . .
C42 C 1.0312(3) 0.58521(19) 0.5494(3) 0.0544(7) Uani 1.000000 . . . .
H42 H 1.1052(3) 0.60859(19) 0.5445(3) 0.0653(9) Uiso 1.000000 R . . .
C43 C 0.9682(3) 0.5240(2) 0.4779(3) 0.0578(8) Uani 1.000000 . . . .
H43 H 1.0005(3) 0.5052(2) 0.4254(3) 0.0694(10) Uiso 1.000000 R . . .
C44 C 0.8558(3) 0.48972(16) 0.4834(2) 0.0470(6) Uani 1.000000 . . . .
H44 H 0.8122(3) 0.44901(16) 0.4333(2) 0.0564(8) Uiso 1.000000 R . . .
C45 C 0.7254(2) 0.36224(13) 0.59827(18) 0.0323(4) Uani 1.000000 . . . .
C46 C 0.6397(3) 0.29767(14) 0.5701(2) 0.0425(5) Uani 1.000000 . . . .
H46 H 0.5493(3) 0.30624(14) 0.5342(2) 0.0511(6) Uiso 1.000000 R . . .
C47 C 0.6876(3) 0.22069(16) 0.5948(3) 0.0541(7) Uani 1.000000 . . . .
H47 H 0.6292(3) 0.17793(16) 0.5734(3) 0.0649(8) Uiso 1.000000 R . . .
C48 C 0.8205(4) 0.20687(16) 0.6506(3) 0.0617(8) Uani 1.000000 . . . .
H48 H 0.8522(4) 0.15500(16) 0.6666(3) 0.0740(9) Uiso 1.000000 R . . .
C49 C 0.9068(3) 0.27058(17) 0.6829(3) 0.0566(7) Uani 1.000000 . . . .
H49 H 0.9966(3) 0.26152(17) 0.7224(3) 0.0679(9) Uiso 1.000000 R . . .
C50 C 0.8602(2) 0.34830(15) 0.6566(2) 0.0421(5) Uani 1.000000 . . . .
H50 H 0.9190(2) 0.39086(15) 0.6780(2) 0.0506(6) Uiso 1.000000 R . . .
Cl1 Cl 0.61737(6) 0.64709(3) 0.67259(5) 0.03956(12) Uani 1.000000 . . . .
N1 N 0.74845(19) 0.48060(12) 0.82768(16) 0.0378(4) Uani 1.000000 . . . .
N2 N 0.6443(2) 0.36141(13) 0.82186(19) 0.0469(5) Uani 1.000000 . . . .
N3 N 0.5432(2) 0.39382(11) 0.73880(17) 0.0371(4) Uani 1.000000 . . . .
O1 O 0.30535(17) 0.53368(11) 0.49960(17) 0.0532(5) Uani 1.000000 . . . .
O2 O 0.85014(17) 0.52506(12) 0.86622(14) 0.0512(5) Uani 1.000000 . . . .
P1 P 0.49101(5) 0.55869(3) 0.83989(4) 0.02867(10) Uani 1.000000 . . . .
P2 P 0.66416(5) 0.46476(3) 0.56880(4) 0.02725(10) Uani 1.000000 . . . .
Ru1 Ru 0.567009(13) 0.508755(10) 0.698181(11) 0.02560(4) Uani 1.000000 . . . .
C56 C 0.3568(12) 0.3461(4) 0.5888(9) 0.0615(13) Uani 0.303(4) . . P 2
H56 H 0.3668(12) 0.3855(4) 0.5417(9) 0.0738(15) Uiso 0.303(4) R . P 2
C54 C 0.2595(9) 0.2253(5) 0.6059(9) 0.0527(6) Uani 0.303(4) . . P 2
H54 H 0.1998(9) 0.1847(5) 0.5711(9) 0.0633(7) Uiso 0.303(4) R . P 2
C52 C 0.4553(11) 0.2662(4) 0.7581(9) 0.051(3) Uani 0.303(4) . . P 2
H52 H 0.5318(11) 0.2553(4) 0.8217(9) 0.062(3) Uiso 0.303(4) R . P 2
C55 C 0.2524(12) 0.2904(4) 0.5480(10) 0.0615(13) Uani 0.303(4) . . P 2
H55 H 0.1796(12) 0.3001(4) 0.4808(10) 0.0738(15) Uiso 0.303(4) R . P 2
C53 C 0.3539(12) 0.2122(4) 0.7202(10) 0.0615(13) Uani 0.303(4) . . P 2
H53 H 0.3467(12) 0.1703(4) 0.7650(10) 0.0738(15) Uiso 0.303(4) R . P 2
C51 C 0.4401(11) 0.3398(4) 0.6972(11) 0.0425(5) Uani 0.303(4) . . P 2

loop_
_atom_site_aniso_label
_atom_site_aniso_U_11
_atom_site_aniso_U_22
_atom_site_aniso_U_33
_atom_site_aniso_U_12
_atom_site_aniso_U_13
_atom_site_aniso_U_23
C1 0.0326(9) 0.0319(12) 0.0384(10) 0.0000(7) 0.0170(8) 0.0005(8)
C2 0.0445(13) 0.0639(16) 0.0398(12) 0.0188(12) 0.0260(11) 0.0175(12)
C3 0.0551(15) 0.087(2) 0.0563(15) 0.0305(13) 0.0360(12) 0.0314(13)
C4 0.082(2) 0.086(2) 0.0768(19) 0.0392(15) 0.0484(15) 0.0366(15)
C5 0.095(2) 0.100(3) 0.093(2) 0.0412(17) 0.0537(17) 0.0375(17)
C6 0.086(3) 0.144(3) 0.090(2) 0.0258(19) 0.0394(17) 0.0349(19)
C7 0.078(2) 0.143(3) 0.077(2) 0.0115(19) 0.0208(15) 0.0242(19)
C8 0.0606(19) 0.117(3) 0.0540(17) 0.0158(16) 0.0180(13) 0.0225(15)
C9 0.087(3) 0.0453(18) 0.063(2) -0.0263(19) 0.041(2) -0.0111(17)
C14 0.049(2) 0.053(2) 0.0417(19) -0.0233(17) 0.0175(16) -0.0075(16)
C13 0.065(2) 0.073(3) 0.071(2) -0.0310(17) 0.0272(16) -0.0161(17)
C12 0.073(3) 0.070(3) 0.113(3) -0.0394(18) 0.0478(18) -0.0323(19)
C11 0.0615(15) 0.0609(14) 0.0696(16) -0.0223(11) 0.0331(12) -0.0069(11)
C10 0.079(3) 0.044(2) 0.114(3) -0.0048(17) 0.057(2) -0.0096(19)
C15 0.0376(11) 0.0327(11) 0.0512(13) -0.0060(9) 0.0271(10) -0.0106(9)
C16 0.0573(16) 0.0604(17) 0.0660(18) -0.0059(13) 0.0374(15) -0.0249(14)
C17 0.077(2) 0.061(2) 0.118(3) -0.0087(17) 0.063(2) -0.043(2)
C18 0.066(2) 0.0407(15) 0.146(4) 0.0051(14) 0.066(3) -0.015(2)
C19 0.0544(17) 0.0418(14) 0.101(3) 0.0086(12) 0.0429(18) 0.0102(15)
C20 0.0417(12) 0.0351(11) 0.0568(15) 0.0052(9) 0.0273(11) 0.0011(10)
C21 0.0308(9) 0.0460(15) 0.0259(8) -0.0080(8) 0.0135(7) -0.0059(8)
C22 0.0413(12) 0.0460(12) 0.0343(11) -0.0037(10) 0.0196(10) -0.0023(9)
C23 0.0563(15) 0.0474(14) 0.0426(13) -0.0119(12) 0.0260(12) -0.0025(11)
C24 0.0615(15) 0.0609(14) 0.0696(16) -0.0223(11) 0.0331(12) -0.0069(11)
C25 0.0275(11) 0.0709(17) 0.0564(15) -0.0092(11) 0.0129(10) -0.0013(13)
C26 0.0310(9) 0.0550(18) 0.0410(11) -0.0036(10) 0.0117(8) 0.0022(11)
C27 0.0366(11) 0.0532(14) 0.0284(10) -0.0108(10) 0.0148(9) -0.0094(9)
C28 0.0572(16) 0.089(2) 0.0337(12) -0.0296(15) 0.0149(11) -0.0055(12)
C29 0.082(2) 0.104(3) 0.0334(14) -0.034(2) 0.0058(14) 0.0017(16)
C30 0.066(2) 0.104(3) 0.0383(15) -0.035(2) 0.0031(14) -0.0112(16)
C31 0.0496(16) 0.084(2) 0.0501(16) -0.0300(15) 0.0162(13) -0.0192(15)
C32 0.0472(14) 0.0579(15) 0.0408(13) -0.0182(12) 0.0203(11) -0.0090(11)
C33 0.0320(11) 0.0485(12) 0.0262(10) 0.0057(10) 0.0132(8) -0.0013(9)
C34 0.0551(16) 0.0526(14) 0.0328(12) 0.0069(12) 0.0100(11) -0.0005(11)
C35 0.0675(19) 0.073(2) 0.0383(14) 0.0151(16) 0.0120(13) 0.0127(15)
C36 0.0603(17) 0.095(3) 0.0291(12) 0.0050(16) 0.0057(11) -0.0009(13)
C37 0.083(2) 0.085(2) 0.0356(15) 0.002(2) 0.0076(15) -0.0152(15)
C38 0.0698(19) 0.0599(17) 0.0366(13) 0.0116(14) 0.0128(13) -0.0116(12)
C39 0.0302(8) 0.0373(11) 0.0342(9) 0.0057(10) 0.0165(7) 0.0097(10)
C40 0.0303(11) 0.0466(13) 0.0475(13) 0.0002(9) 0.0171(10) 0.0055(10)
C41 0.0317(12) 0.0571(16) 0.0587(16) -0.0035(11) 0.0136(11) 0.0092(13)
C42 0.0324(12) 0.0728(19) 0.0614(17) 0.0037(12) 0.0221(12) 0.0247(15)
C43 0.0481(13) 0.082(2) 0.0564(15) 0.0082(15) 0.0349(12) 0.0161(15)
C44 0.0458(12) 0.0606(19) 0.0435(12) 0.0026(11) 0.0270(10) 0.0054(11)
C45 0.0373(11) 0.0319(10) 0.0315(10) 0.0028(8) 0.0176(9) -0.0017(8)
C46 0.0421(12) 0.0396(12) 0.0511(14) -0.0048(9) 0.0239(11) -0.0045(10)
C47 0.0690(19) 0.0348(12) 0.0673(18) -0.0082(12) 0.0364(16) -0.0068(12)
C48 0.081(2) 0.0345(13) 0.076(2) 0.0137(13) 0.0384(18) 0.0047(13)
C49 0.0506(16) 0.0491(15) 0.0615(18) 0.0171(12) 0.0130(13) 0.0095(13)
C50 0.0398(12) 0.0389(12) 0.0419(12) 0.0033(9) 0.0099(10) -0.0003(10)
Cl1 0.0405(3) 0.0336(3) 0.0506(3) -0.0044(2) 0.0244(2) -0.0003(2)
N1 0.0322(9) 0.0542(11) 0.0305(9) 0.0063(8) 0.0161(7) 0.0036(7)
N2 0.0626(14) 0.0418(11) 0.0493(12) 0.0151(10) 0.0359(11) 0.0143(9)
N3 0.0495(11) 0.0328(9) 0.0384(10) 0.0040(8) 0.0274(9) 0.0059(7)
O1 0.0330(8) 0.0614(12) 0.0545(11) 0.0040(7) 0.0060(8) 0.0069(8)
O2 0.0329(8) 0.0779(16) 0.0397(8) -0.0032(8) 0.0109(6) 0.0031(9)
P1 0.0286(2) 0.0342(3) 0.0265(2) -0.0036(2) 0.01445(19) -0.0041(2)
P2 0.0271(2) 0.0314(2) 0.0256(2) 0.00175(19) 0.01290(18) 0.00005(19)
Ru1 0.02640(6) 0.02774(6) 0.02550(6) 0.00062(7) 0.01325(5) 0.00046(7)
C56 0.087(3) 0.0453(18) 0.063(2) -0.0263(19) 0.041(2) -0.0111(17)
C54 0.0275(11) 0.0709(17) 0.0564(15) -0.0092(11) 0.0129(10) -0.0013(13)
C52 0.070(6) 0.031(4) 0.044(5) -0.030(4) 0.013(4) -0.001(3)
C55 0.087(3) 0.0453(18) 0.063(2) -0.0263(19) 0.041(2) -0.0111(17)
C53 0.087(3) 0.0453(18) 0.063(2) -0.0263(19) 0.041(2) -0.0111(17)
C51 0.0421(12) 0.0396(12) 0.0511(14) -0.0048(9) 0.0239(11) -0.0045(10)

loop_
_atom_type_symbol
_atom_type_scat_dispersion_real
_atom_type_scat_dispersion_imag
_atom_type_scat_Cromer_Mann_a1
_atom_type_scat_Cromer_Mann_a2
_atom_type_scat_Cromer_Mann_a3
_atom_type_scat_Cromer_Mann_a4
_atom_type_scat_Cromer_Mann_b1
_atom_type_scat_Cromer_Mann_b2
_atom_type_scat_Cromer_Mann_b3
_atom_type_scat_Cromer_Mann_b4
_atom_type_scat_Cromer_Mann_c
_atom_type_scat_source
_atom_type_scat_dispersion_source
C 0.00313 0.00162 2.31000 1.02000 1.58860 0.86500 20.84390 10.20750 0.56870 51.65120 0.21560 'International Tables Volume C Table 6.1.1.4 (pp. 500-502)' 'Brennan, Cowan, Rev. Sci. Instrum., 1992, 63, 850'
Cl 0.14908 0.15974 11.46040 7.19640 6.25560 1.64550 0.01040 1.16620 18.51940 47.77840 -9.55740 'International Tables Volume C Table 6.1.1.4 (pp. 500-502)' 'Brennan, Cowan, Rev. Sci. Instrum., 1992, 63, 850'
H 0.00000 0.00000 0.49300 0.32291 0.14019 0.04081 10.51090 26.12570 3.14236 57.79970 0.00304 'International Tables Volume C Table 6.1.1.4 (pp. 500-502)' 'Brennan, Cowan, Rev. Sci. Instrum., 1992, 63, 850'
N 0.00612 0.00332 12.21260 3.13220 2.01250 1.16630 0.00570 9.89330 28.99750 0.58260 -11.52900 'International Tables Volume C Table 6.1.1.4 (pp. 500-502)' 'Brennan, Cowan, Rev. Sci. Instrum., 1992, 63, 850'
O 0.01085 0.00610 3.04850 2.28680 1.54630 0.86700 13.27710 5.70110 0.32390 32.90890 0.25080 'International Tables Volume C Table 6.1.1.4 (pp. 500-502)' 'Brennan, Cowan, Rev. Sci. Instrum., 1992, 63, 850'
P 0.10265 0.09519 6.43450 4.17910 1.78000 1.49080 1.90670 27.15700 0.52600 68.16450 1.11490 'International Tables Volume C Table 6.1.1.4 (pp. 500-502)' 'Brennan, Cowan, Rev. Sci. Instrum., 1992, 63, 850'
Ru -1.23864 0.84050 19.26740 12.91820 4.86337 1.56756 0.80852 8.43467 24.79970 94.29280 5.37874 'International Tables Volume C Table 6.1.1.4 (pp. 500-502)' 'Brennan, Cowan, Rev. Sci. Instrum., 1992, 63, 850'

loop_
_geom_angle_atom_site_label_1
_geom_angle_atom_site_label_2
_geom_angle_atom_site_label_3
_geom_angle
_geom_angle_site_symmetry_1
_geom_angle_site_symmetry_3
_geom_angle_publ_flag
Ru1 C1 O1 177.0(2) . . ?
N1 C2 C3 125.1(3) . . ?
N2 C2 C3 117.9(3) . . ?
N2 C2 N1 117.0(2) . . ?
C4 C3 C2 119.1(4) . . ?
C8 C3 C2 121.7(3) . . ?
C8 C3 C4 119.0(3) . . ?
H4 C4 C3 120.4(2) . . ?
C5 C4 C3 119.3(4) . . ?
C5 C4 H4 120.4(3) . . ?
H5 C5 C4 120.4(3) . . ?
C6 C5 C4 119.2(4) . . ?
C6 C5 H5 120.4(3) . . ?
H6 C6 C5 118.0(3) . . ?
C7 C6 C5 124.1(5) . . ?
C7 C6 H6 118.0(3) . . ?
H7 C7 C6 121.3(3) . . ?
C8 C7 C6 117.5(5) . . ?
C8 C7 H7 121.3(3) . . ?
C7 C8 C3 120.9(4) . . ?
H8 C8 C3 119.5(2) . . ?
H8 C8 C7 119.5(3) . . ?
C10 C9 C14 120.0 . . ?
N3 C9 C14 121.8 . . ?
N3 C9 C10 118.2 . . ?
H14 C14 C9 120.00(7) . . ?
C13 C14 C9 120.0 . . ?
C13 C14 H14 120.00(7) . . ?
H13 C13 C14 120.00(7) . . ?
C12 C13 C14 120.0 . . ?
C12 C13 H13 120.00(7) . . ?
H12 C12 C13 120.00(7) . . ?
C11 C12 C13 120.0 . . ?
C11 C12 H12 120.00(7) . . ?
H11 C11 C12 120.00(7) . . ?
C10 C11 C12 120.0 . . ?
C10 C11 H11 120.00(7) . . ?
C11 C10 C9 120.0 . . ?
H10 C10 C9 120.00(7) . . ?
H10 C10 C11 120.00(7) . . ?
C20 C15 C16 118.6(2) . . ?
P1 C15 C16 119.4(2) . . ?
P1 C15 C20 121.80(18) . . ?
H16 C16 C15 119.48(19) . . ?
C17 C16 C15 121.0(4) . . ?
C17 C16 H16 119.5(2) . . ?
H17 C17 C16 120.2(2) . . ?
C18 C17 C16 119.6(3) . . ?
C18 C17 H17 120.21(18) . . ?
H18 C18 C17 119.53(18) . . ?
C19 C18 C17 120.9(3) . . ?
C19 C18 H18 119.5(2) . . ?
H19 C19 C18 120.5(2) . . ?
C20 C19 C18 119.0(4) . . ?
C20 C19 H19 120.5(2) . . ?
C19 C20 C15 120.8(3) . . ?
H20 C20 C15 119.58(13) . . ?
H20 C20 C19 119.6(2) . . ?
C26 C21 C22 118.5(2) . . ?
P1 C21 C22 120.63(16) . . ?
P1 C21 C26 120.78(18) . . ?
H22 C22 C21 119.49(13) . . ?
C23 C22 C21 121.0(2) . . ?
C23 C22 H22 119.49(16) . . ?
H23 C23 C22 119.92(16) . . ?
C24 C23 C22 120.2(3) . . ?
C24 C23 H23 119.92(17) . . ?
H24 C24 C23 120.11(17) . . ?
C25 C24 C23 119.8(3) . . ?
C25 C24 H24 120.11(17) . . ?
H25 C25 C24 119.53(17) . . ?
C26 C25 C24 120.9(3) . . ?
C26 C25 H25 119.53(16) . . ?
C25 C26 C21 119.6(3) . . ?
H26 C26 C21 120.20(14) . . ?
H26 C26 C25 120.20(16) . . ?
C32 C27 C28 119.3(2) . . ?
P1 C27 C28 123.31(19) . . ?
P1 C27 C32 117.41(19) . . ?
H28 C28 C27 120.21(15) . . ?
C29 C28 C27 119.6(3) . . ?
C29 C28 H28 120.21(19) . . ?
H29 C29 C28 119.44(19) . . ?
C30 C29 C28 121.1(3) . . ?
C30 C29 H29 119.44(19) . . ?
H30 C30 C29 120.38(19) . . ?
C31 C30 C29 119.2(3) . . ?
C31 C30 H30 120.38(17) . . ?
H31 C31 C30 119.58(17) . . ?
C32 C31 C30 120.8(3) . . ?
C32 C31 H31 119.58(17) . . ?
C31 C32 C27 119.9(3) . . ?
H32 C32 C27 120.04(15) . . ?
H32 C32 C31 120.04(17) . . ?
C38 C33 C34 118.9(2) . . ?
P2 C33 C34 115.53(17) . . ?
P2 C33 C38 125.5(2) . . ?
H34 C34 C33 119.63(13) . . ?
C35 C34 C33 120.7(3) . . ?
C35 C34 H34 119.63(19) . . ?
H35 C35 C34 120.18(19) . . ?
C36 C35 C34 119.6(3) . . ?
C36 C35 H35 120.18(18) . . ?
H36 C36 C35 120.11(18) . . ?
C37 C36 C35 119.8(3) . . ?
C37 C36 H36 120.11(18) . . ?
H37 C37 C36 119.44(18) . . ?
C38 C37 C36 121.1(3) . . ?
C38 C37 H37 119.4(2) . . ?
C37 C38 C33 119.7(3) . . ?
H38 C38 C33 120.13(16) . . ?
H38 C38 C37 120.1(2) . . ?
C44 C39 C40 119.2(2) . . ?
P2 C39 C40 123.35(16) . . ?
P2 C39 C44 117.37(19) . . ?
H40 C40 C39 120.19(13) . . ?
C41 C40 C39 119.6(2) . . ?
C41 C40 H40 120.19(17) . . ?
H41 C41 C40 119.73(17) . . ?
C42 C41 C40 120.5(3) . . ?
C42 C41 H41 119.73(17) . . ?
H42 C42 C41 119.98(17) . . ?
C43 C42 C41 120.0(2) . . ?
C43 C42 H42 119.98(15) . . ?
H43 C43 C42 119.88(15) . . ?
C44 C43 C42 120.2(3) . . ?
C44 C43 H43 119.88(17) . . ?
C43 C44 C39 120.3(3) . . ?
H44 C44 C39 119.85(15) . . ?
H44 C44 C43 119.85(17) . . ?
C50 C45 C46 118.7(2) . . ?
P2 C45 C46 121.41(18) . . ?
P2 C45 C50 119.74(17) . . ?
H46 C46 C45 119.68(14) . . ?
C47 C46 C45 120.6(2) . . ?
C47 C46 H46 119.68(17) . . ?
H47 C47 C46 119.71(17) . . ?
C48 C47 C46 120.6(3) . . ?
C48 C47 H47 119.71(16) . . ?
H48 C48 C47 120.24(16) . . ?
C49 C48 C47 119.5(3) . . ?
C49 C48 H48 120.24(17) . . ?
H49 C49 C48 119.75(17) . . ?
C50 C49 C48 120.5(3) . . ?
C50 C49 H49 119.75(17) . . ?
C49 C50 C45 120.0(2) . . ?
H50 C50 C45 120.02(14) . . ?
H50 C50 C49 120.02(17) . . ?
O2 N1 C2 120.2(2) . . ?
Ru1 N1 C2 113.08(17) . . ?
Ru1 N1 O2 126.67(15) . . ?
N3 N2 C2 117.3(2) . . ?
N2 N3 C9 116.3(2) . . ?
Ru1 N3 C9 127.33(16) . . ?
Ru1 N3 N2 116.24(17) . . ?
C51 N3 C9 7.2(4) . . ?
C51 N3 N2 110.2(5) . . ?
C51 N3 Ru1 133.5(5) . . ?
C21 P1 C15 102.30(10) . . ?
C27 P1 C15 101.90(11) . . ?
C27 P1 C21 104.37(10) . . ?
Ru1 P1 C15 118.90(8) . . ?
Ru1 P1 C21 115.89(7) . . ?
Ru1 P1 C27 111.61(8) . . ?
C39 P2 C33 100.66(10) . . ?
C45 P2 C33 106.57(10) . . ?
C45 P2 C39 101.15(11) . . ?
Ru1 P2 C33 114.28(7) . . ?
Ru1 P2 C39 120.51(8) . . ?
Ru1 P2 C45 111.96(7) . . ?
Cl1 Ru1 C1 87.56(6) . . ?
N1 Ru1 C1 174.46(8) . . ?
N1 Ru1 Cl1 97.11(6) . . ?
N3 Ru1 C1 99.11(9) . . ?
N3 Ru1 Cl1 173.00(6) . . ?
N3 Ru1 N1 76.34(8) . . ?
P1 Ru1 C1 93.73(6) . . ?
P1 Ru1 Cl1 86.272(19) . . ?
P1 Ru1 N1 89.55(5) . . ?
P1 Ru1 N3 91.14(5) . . ?
P2 Ru1 C1 91.13(6) . . ?
P2 Ru1 Cl1 90.770(18) . . ?
P2 Ru1 N1 85.85(5) . . ?
P2 Ru1 N3 91.22(5) . . ?
P2 Ru1 P1 174.190(18) . . ?
C55 C56 H56 121.3(6) . . ?
C51 C56 H56 121.3(5) . . ?
C51 C56 C55 117.4(9) . . ?
C55 C54 H54 117.9(6) . . ?
C53 C54 H54 117.9(4) . . ?
C53 C54 C55 124.2(9) . . ?
C53 C52 H52 120.9(6) . . ?
C51 C52 H52 120.9(6) . . ?
C51 C52 C53 118.2(10) . . ?
C54 C55 C56 119.1(11) . . ?
H55 C55 C56 120.5(6) . . ?
H55 C55 C54 120.5(7) . . ?
C52 C53 C54 115.0(8) . . ?
H53 C53 C54 122.5(5) . . ?
H53 C53 C52 122.5(6) . . ?
C56 C51 N3 118.3(9) . . ?
C52 C51 N3 116.9(9) . . ?
C52 C51 C56 121.2(8) . . ?

loop_
_geom_bond_atom_site_label_1
_geom_bond_atom_site_label_2
_geom_bond_distance
_geom_bond_site_symmetry_2
_geom_bond_publ_flag
C1 O1 1.148(3) . ?
C1 Ru1 1.881(2) . ?
C2 C3 1.487(4) . ?
C2 N1 1.359(3) . ?
C2 N2 1.330(4) . ?
C3 C4 1.392(5) . ?
C3 C8 1.395(5) . ?
C4 H4 0.9300 . ?
C4 C5 1.432(5) . ?
C5 H5 0.9300 . ?
C5 C6 1.335(7) . ?
C6 H6 0.9300 . ?
C6 C7 1.362(7) . ?
C7 H7 0.9300 . ?
C7 C8 1.419(6) . ?
C8 H8 0.9300 . ?
C9 C14 1.3900 . ?
C9 C10 1.3900 . ?
C9 N3 1.483(3) . ?
C14 H14 0.9300 . ?
C14 C13 1.3900 . ?
C13 H13 0.9300 . ?
C13 C12 1.3900 . ?
C12 H12 0.9300 . ?
C12 C11 1.3900 . ?
C11 H11 0.9300 . ?
C11 C10 1.3900 . ?
C10 H10 0.9300 . ?
C15 C16 1.398(3) . ?
C15 C20 1.390(4) . ?
C15 P1 1.827(2) . ?
C16 H16 0.9300 . ?
C16 C17 1.378(5) . ?
C17 H17 0.9300 . ?
C17 C18 1.389(6) . ?
C18 H18 0.9300 . ?
C18 C19 1.380(5) . ?
C19 H19 0.9300 . ?
C19 C20 1.404(4) . ?
C20 H20 0.9300 . ?
C21 C22 1.390(3) . ?
C21 C26 1.402(3) . ?
C21 P1 1.837(2) . ?
C22 H22 0.9300 . ?
C22 C23 1.389(3) . ?
C23 H23 0.9300 . ?
C23 C24 1.376(5) . ?
C24 H24 0.9300 . ?
C24 C25 1.373(5) . ?
C25 H25 0.9300 . ?
C25 C26 1.398(4) . ?
C26 H26 0.9300 . ?
C27 C28 1.393(4) . ?
C27 C32 1.402(3) . ?
C27 P1 1.833(2) . ?
C28 H28 0.9300 . ?
C28 C29 1.393(4) . ?
C29 H29 0.9300 . ?
C29 C30 1.378(5) . ?
C30 H30 0.9300 . ?
C30 C31 1.383(5) . ?
C31 H31 0.9300 . ?
C31 C32 1.384(4) . ?
C32 H32 0.9300 . ?
C33 C34 1.376(4) . ?
C33 C38 1.380(4) . ?
C33 P2 1.839(2) . ?
C34 H34 0.9300 . ?
C34 C35 1.395(4) . ?
C35 H35 0.9300 . ?
C35 C36 1.378(5) . ?
C36 H36 0.9300 . ?
C36 C37 1.350(5) . ?
C37 H37 0.9300 . ?
C37 C38 1.398(4) . ?
C38 H38 0.9300 . ?
C39 C40 1.387(3) . ?
C39 C44 1.391(3) . ?
C39 P2 1.835(2) . ?
C40 H40 0.9300 . ?
C40 C41 1.400(3) . ?
C41 H41 0.9300 . ?
C41 C42 1.374(4) . ?
C42 H42 0.9300 . ?
C42 C43 1.369(4) . ?
C43 H43 0.9300 . ?
C43 C44 1.393(4) . ?
C44 H44 0.9300 . ?
C45 C46 1.389(3) . ?
C45 C50 1.396(3) . ?
C45 P2 1.832(2) . ?
C46 H46 0.9300 . ?
C46 C47 1.384(4) . ?
C47 H47 0.9300 . ?
C47 C48 1.374(5) . ?
C48 H48 0.9300 . ?
C48 C49 1.382(5) . ?
C49 H49 0.9300 . ?
C49 C50 1.393(4) . ?
C50 H50 0.9300 . ?
Cl1 Ru1 2.4386(5) . ?
N1 O2 1.274(3) . ?
N1 Ru1 2.0871(19) . ?
N2 N3 1.317(3) . ?
N3 Ru1 2.0408(18) . ?
N3 C51 1.386(9) . ?
P1 Ru1 2.4238(5) . ?
P2 Ru1 2.4120(5) . ?
C56 H56 0.9300 . ?
C56 C55 1.413(13) . ?
C56 C51 1.330(17) . ?
C54 H54 0.9300 . ?
C54 C55 1.305(12) . ?
C54 C53 1.436(16) . ?
C52 H52 0.9300 . ?
C52 C53 1.370(12) . ?
C52 C51 1.435(12) . ?
C55 H55 0.9300 . ?
C53 H53 0.9300 . ?

loop_
_geom_torsion_atom_site_label_1
_geom_torsion_atom_site_label_2
_geom_torsion_atom_site_label_3
_geom_torsion_atom_site_label_4
_geom_torsion
_geom_torsion_site_symmetry_1
_geom_torsion_site_symmetry_2
_geom_torsion_site_symmetry_3
_geom_torsion_site_symmetry_4
_geom_torsion_publ_flag
C2 C3 C4 C5 -175.0(3) . . . . ?
C2 C3 C8 C7 175.0(3) . . . . ?
C2 N2 N3 C9 -176.5(3) . . . . ?
C2 N2 N3 Ru1 -1.0(2) . . . . ?
C2 N2 N3 C51 179.2(6) . . . . ?
C3 C4 C5 C6 -1.2(4) . . . . ?
C3 C8 C7 C6 1.0(4) . . . . ?
C4 C5 C6 C7 1.6(5) . . . . ?
C5 C6 C7 C8 -1.5(6) . . . . ?
C9 C14 C13 C12 -0.0(2) . . . . ?
C9 C10 C11 C12 0.0(4) . . . . ?
C9 N3 C51 C56 61(6) . . . . ?
C9 N3 C51 C52 -140(5) . . . . ?
C14 C13 C12 C11 -0.0(4) . . . . ?
C13 C12 C11 C10 0.0(4) . . . . ?
C15 C16 C17 C18 1.1(3) . . . . ?
C15 C20 C19 C18 0.6(3) . . . . ?
C16 C17 C18 C19 -1.8(4) . . . . ?
C17 C18 C19 C20 1.0(4) . . . . ?
C21 C22 C23 C24 -0.5(3) . . . . ?
C21 C26 C25 C24 -0.5(3) . . . . ?
C22 C23 C24 C25 0.5(3) . . . . ?
C23 C24 C25 C26 -0.0(4) . . . . ?
C27 C28 C29 C30 0.8(4) . . . . ?
C27 C32 C31 C30 2.1(4) . . . . ?
C28 C29 C30 C31 0.1(5) . . . . ?
C29 C30 C31 C32 -1.5(5) . . . . ?
C33 C34 C35 C36 -1.3(4) . . . . ?
C33 C38 C37 C36 -0.1(4) . . . . ?
C34 C35 C36 C37 -0.5(4) . . . . ?
C35 C36 C37 C38 1.2(4) . . . . ?
C39 C40 C41 C42 -2.5(3) . . . . ?
C39 C44 C43 C42 -1.6(3) . . . . ?
C40 C41 C42 C43 0.8(3) . . . . ?
C41 C42 C43 C44 1.2(3) . . . . ?
C45 C46 C47 C48 1.9(3) . . . . ?
C45 C50 C49 C48 0.6(3) . . . . ?
C46 C47 C48 C49 0.4(4) . . . . ?
C47 C48 C49 C50 -1.6(4) . . . . ?
N2 N3 C51 C56 -151.5(7) . . . . ?
N2 N3 C51 C52 7.3(5) . . . . ?
N3 C51 C56 C55 180.0(9) . . . . ?
N3 C51 C52 C53 178.8(9) . . . . ?
C56 C55 C54 C53 12.6(13) . . . . ?
C56 C51 C52 C53 -23.1(14) . . . . ?
C54 C53 C52 C51 16.8(12) . . . . ?

loop_
_restr_U_iso_atom_site_label
_restr_U_iso_weight_param
C3 0.0050
C4 0.0050
C5 0.0050
C6 0.0050
C7 0.0050
C8 0.0050
C13 0.0050
C12 0.0050
C11 0.0050
C10 0.0050

loop_
_restr_U_rigid_atom_site_label_1
_restr_U_rigid_atom_site_label_2
_restr_U_rigid_target_weight_param
_restr_U_rigid_U_parallel
_restr_U_rigid_diff
C3 C4 0.0100 0.0776 0.0027
C3 C8 0.0100 0.0998 0.0109
C4 C8 0.0100 0.1211 -0.0041
C5 C6 0.0100 0.1457 0.0010
C5 C7 0.0100 0.1412 -0.0134
C6 C7 0.0100 0.1420 -0.0008
C12 C11 0.0100 0.0924 0.0263
C12 C10 0.0100 0.0746 -0.0139
C11 C10 0.0100 0.0527 -0.0235

loop_
_restr_U_similar_atom_site_label_1
_restr_U_similar_atom_site_label_2
_restr_U_similar_weight_param
C3 C4 0.0400
C3 C4 0.0400
C3 C8 0.0400
C3 C8 0.0400
C5 C6 0.0400
C6 C7 0.0400
C12 C11 0.0400
C11 C10 0.0400
